data_7118572
loop_
_publ_author_name
'd'Agostino, Simone'
'Spinelli, Floriana'
'Boanini, Elisa'
'Braga, Dario'
'Grepioni, Fabrizia'

_publ_section_title
;
 Single crystal to single crystal [2+2] photoreactions in chloride and
 sulphate salts of 4-amino-cinnamic acid via solid-solution formation: a
 structural and kinetic study.
;
_journal_issue 9
_journal_name_full 'Chemical communications (Cambridge, England)'
_journal_page_first 1899
_journal_page_last 1902
_journal_paper_doi 10.1039/c5cc09412g
_journal_volume 52
_journal_year 2016
_chemical_formula_sum 'C18 H22 N2 O9 S'
_chemical_formula_weight 442.44
_chemical_name_systematic
;
 ?
;
_space_group_IT_number 14
_symmetry_cell_setting monoclinic
_symmetry_space_group_name_Hall '-P 2ybc'
_symmetry_space_group_name_H-M 'P 1 21/c 1'
_atom_sites_solution_hydrogens geom
_atom_sites_solution_primary direct
_atom_sites_solution_secondary difmap
_audit_creation_method SHELXL-97
_audit_update_record
;
2015-11-26 deposited with the CCDC.
2015-12-08 downloaded from the CCDC.
;
_cell_angle_alpha 90.00
_cell_angle_beta 100.385(4)
_cell_angle_gamma 90.00
_cell_formula_units_Z 4
_cell_length_a 13.1014(6)
_cell_length_b 11.7129(4)
_cell_length_c 13.2735(6)
_cell_measurement_reflns_used 2288
_cell_measurement_temperature 298
_cell_measurement_theta_max 23.7960
_cell_measurement_theta_min 3.1580
_cell_volume 2003.52(15)
_computing_cell_refinement
;
CrysAlisPro, Agilent Technologies,
Version 1.171.37.33 (release 27-03-2014 CrysAlis171 .NET)
(compiled Mar 27 2014,17:12:48)
;
_computing_data_collection
;
CrysAlisPro, Agilent Technologies,
Version 1.171.37.33 (release 27-03-2014 CrysAlis171 .NET)
(compiled Mar 27 2014,17:12:48)
;
_computing_data_reduction
;
CrysAlisPro, Agilent Technologies,
Version 1.171.37.33 (release 27-03-2014 CrysAlis171 .NET)
(compiled Mar 27 2014,17:12:48)
;
_computing_structure_refinement 'SHELXL-97 (Sheldrick, 2008)'
_computing_structure_solution 'SHELXS-97 (Sheldrick, 2005)'
_diffrn_ambient_temperature 298
_diffrn_detector 'CCD plate'
_diffrn_detector_area_resol_mean 16.1340
_diffrn_detector_type Sapphire3
_diffrn_measured_fraction_theta_full 0.999
_diffrn_measured_fraction_theta_max 0.836
_diffrn_measurement_details
;
  1 omega   39.00   65.00   1.0000   25.0000
omega____ theta____ kappa____ phi______ frames
    -       17.6096  179.0000   30.0000 26

  2 omega  -26.00   80.00   1.0000   25.0000
omega____ theta____ kappa____ phi______ frames
    -       17.6096    0.0000  120.0000 106

  3 omega    0.00   81.00   1.0000   25.0000
omega____ theta____ kappa____ phi______ frames
    -       17.6096   38.0000 -180.0000 81

;
_diffrn_measurement_device 'four-circle diffractometer'
_diffrn_measurement_device_type 'Xcalibur, Sapphire3'
_diffrn_measurement_method 'omega scan'
_diffrn_radiation_monochromator graphite
_diffrn_radiation_probe x-ray
_diffrn_radiation_type 'Mo K\a'
_diffrn_radiation_wavelength 0.71073
_diffrn_reflns_av_R_equivalents 0.0401
_diffrn_reflns_av_sigmaI/netI 0.0745
_diffrn_reflns_limit_h_max 8
_diffrn_reflns_limit_h_min -17
_diffrn_reflns_limit_k_max 15
_diffrn_reflns_limit_k_min -13
_diffrn_reflns_limit_l_max 18
_diffrn_reflns_limit_l_min -15
_diffrn_reflns_number 9219
_diffrn_reflns_theta_full 25.00
_diffrn_reflns_theta_max 29.43
_diffrn_reflns_theta_min 2.66
_diffrn_source 'Enhance (Mo) X-ray Source'
_exptl_absorpt_coefficient_mu 0.217
_exptl_absorpt_correction_T_max 1.00000
_exptl_absorpt_correction_T_min 0.98533
_exptl_absorpt_correction_type multi-scan
_exptl_absorpt_process_details
;
CrysAlisPro, Agilent Technologies,
Version 1.171.37.33 (release 27-03-2014 CrysAlis171 .NET)
(compiled Mar 27 2014,17:12:48)
Empirical absorption correction using spherical harmonics,
 implemented in SCALE3 ABSPACK scaling algorithm.
;
_exptl_crystal_colour yellow
_exptl_crystal_density_diffrn 1.467
_exptl_crystal_density_method 'not measured'
_exptl_crystal_description block
_exptl_crystal_F_000 928
_exptl_crystal_size_max 0.05
_exptl_crystal_size_mid 0.04
_exptl_crystal_size_min 0.03
_refine_diff_density_max 0.637
_refine_diff_density_min -0.555
_refine_diff_density_rms 0.086
_refine_ls_extinction_method none
_refine_ls_goodness_of_fit_ref 1.047
_refine_ls_hydrogen_treatment mixed
_refine_ls_matrix_type full
_refine_ls_number_parameters 283
_refine_ls_number_reflns 4638
_refine_ls_number_restraints 0
_refine_ls_restrained_S_all 1.047
_refine_ls_R_factor_all 0.1461
_refine_ls_R_factor_gt 0.0761
_refine_ls_shift/su_max 0.000
_refine_ls_shift/su_mean 0.000
_refine_ls_structure_factor_coef Fsqd
_refine_ls_weighting_details 'calc w=1/[\s^2^(Fo^2^)+(0.1106P)^2^+0.6259P] where P=(Fo^2^+2Fc^2^)/3'
_refine_ls_weighting_scheme calc
_refine_ls_wR_factor_gt 0.1887
_refine_ls_wR_factor_ref 0.2476
_reflns_number_gt 2480
_reflns_number_total 4638
_reflns_threshold_expression >2\s(I)
_cod_data_source_file c5cc09412g2.cif
_cod_data_source_block 1H2SO4-h2O_1
_cod_original_sg_symbol_H-M P21/c
_cod_database_code 7118572

loop_
_symmetry_equiv_pos_as_xyz
'x, y, z'
'-x, y+1/2, -z+1/2'
'-x, -y, -z'
'x, -y-1/2, z-1/2'

loop_
_atom_site_label
_atom_site_type_symbol
_atom_site_fract_x
_atom_site_fract_y
_atom_site_fract_z
_atom_site_U_iso_or_equiv
_atom_site_adp_type
_atom_site_occupancy
_atom_site_symmetry_multiplicity
_atom_site_calc_flag
_atom_site_refinement_flags
C1 C 1.1382(4) 0.6668(3) -0.0741(3) 0.0549(11) Uani 1 1 d .
C2 C 1.2045(4) 0.5746(4) -0.0522(3) 0.0599(12) Uani 1 1 d .
H2 H 1.1780 0.5010 -0.0519 0.072 Uiso 1 1 calc R
C3 C 1.3095(4) 0.5924(4) -0.0311(3) 0.0626(12) Uani 1 1 d .
H3 H 1.3535 0.5300 -0.0164 0.075 Uiso 1 1 calc R
C4 C 1.3521(4) 0.7005(3) -0.0310(3) 0.0555(11) Uani 1 1 d .
C5 C 1.2835(4) 0.7918(3) -0.0543(3) 0.0618(12) Uani 1 1 d .
H5 H 1.3099 0.8654 -0.0551 0.074 Uiso 1 1 calc R
C6 C 1.1780(4) 0.7759(4) -0.0761(3) 0.0626(12) Uani 1 1 d .
H6 H 1.1337 0.8379 -0.0921 0.075 Uiso 1 1 calc R
C7 C 1.4639(4) 0.7152(4) -0.0061(3) 0.0629(12) Uani 1 1 d .
H7 H 1.5026 0.6482 0.0033 0.075 Uiso 1 1 calc R
C8 C 1.5174(4) 0.8099(4) 0.0050(4) 0.0666(13) Uani 1 1 d .
H8 H 1.4806 0.8782 -0.0046 0.080 Uiso 1 1 calc R
C9 C 1.6316(4) 0.8172(4) 0.0317(4) 0.0628(12) Uani 1 1 d .
C10 C 0.7633(3) 1.0084(3) -0.1872(3) 0.0467(9) Uani 1 1 d .
C11 C 0.7134(3) 0.9050(4) -0.2047(4) 0.0618(12) Uani 1 1 d .
H11 H 0.7515 0.8375 -0.1990 0.074 Uiso 1 1 calc R
C12 C 0.6083(4) 0.9020(4) -0.2302(4) 0.0704(13) Uani 1 1 d .
H12 H 0.5752 0.8316 -0.2415 0.084 Uiso 1 1 calc R
C13 C 0.5489(3) 1.0001(4) -0.2398(3) 0.0551(10) Uani 1 1 d .
C14 C 0.6007(3) 1.1026(4) -0.2236(3) 0.0593(11) Uani 1 1 d .
H14 H 0.5626 1.1701 -0.2306 0.071 Uiso 1 1 calc R
C15 C 0.7076(3) 1.1084(3) -0.1974(3) 0.0552(11) Uani 1 1 d .
H15 H 0.7412 1.1785 -0.1869 0.066 Uiso 1 1 calc R
C16 C 0.4358(4) 0.9885(4) -0.2628(3) 0.0656(12) Uani 1 1 d .
H16 H 0.4103 0.9149 -0.2590 0.079 Uiso 1 1 calc R
C17 C 0.3675(4) 1.0663(4) -0.2874(4) 0.0715(13) Uani 1 1 d .
H17 H 0.3912 1.1406 -0.2925 0.086 Uiso 1 1 calc R
C18 C 0.2539(4) 1.0481(5) -0.3083(4) 0.0627(12) Uani 1 1 d .
N1 N 1.0255(3) 0.6495(3) -0.0970(2) 0.0558(9) Uani 1 1 d .
H1A H 0.9984 0.6674 -0.0422 0.084 Uiso 1 1 calc R
H1B H 1.0119 0.5767 -0.1134 0.084 Uiso 1 1 calc R
H1C H 0.9979 0.6939 -0.1492 0.084 Uiso 1 1 calc R
N2 N 0.8742(2) 1.0101(3) -0.1535(3) 0.0509(8) Uani 1 1 d .
H2A H 0.8982 1.0799 -0.1618 0.076 Uiso 1 1 calc R
H2B H 0.9037 0.9606 -0.1904 0.076 Uiso 1 1 calc R
H2C H 0.8893 0.9908 -0.0877 0.076 Uiso 1 1 calc R
O1 O 1.6774(3) 0.9073(3) 0.0456(3) 0.0789(10) Uani 1 1 d .
O2 O 1.6793(3) 0.7175(3) 0.0384(3) 0.0893(12) Uani 1 1 d .
H2D H 1.7392 0.7254 0.0686 0.134 Uiso 1 1 calc R
O1W O 0.8907(3) 0.9524(3) 0.0480(3) 0.0682(10) Uani 1 1 d .
O3 O 0.2274(2) 0.9412(3) -0.2919(3) 0.0823(10) Uani 1 1 d .
H3A H 0.1640 0.9363 -0.2999 0.123 Uiso 1 1 calc R
O4 O 0.1931(3) 1.1201(3) -0.3396(3) 0.0898(12) Uani 1 1 d .
O5 O 1.0232(2) 0.5799(3) 0.1420(3) 0.0881(12) Uani 1 1 d .
O6 O 0.9433(3) 0.6795(3) 0.2564(3) 0.0909(12) Uani 1 1 d .
O7 O 0.8935(4) 0.7088(3) 0.0782(4) 0.136(2) Uani 1 1 d .
O8 O 1.0510(3) 0.7781(3) 0.1696(3) 0.1058(14) Uani 1 1 d .
S1 S 0.97544(7) 0.68762(7) 0.16121(7) 0.0421(3) Uani 1 1 d .
H2W H 0.841(4) 0.951(5) 0.055(4) 0.062(19) Uiso 1 1 d .
H1W H 0.908(6) 0.874(7) 0.048(6) 0.16(3) Uiso 1 1 d .

loop_
_atom_site_aniso_label
_atom_site_aniso_U_11
_atom_site_aniso_U_22
_atom_site_aniso_U_33
_atom_site_aniso_U_23
_atom_site_aniso_U_13
_atom_site_aniso_U_12
C1 0.076(3) 0.049(2) 0.038(2) 0.0009(18) 0.008(2) -0.017(2)
C2 0.071(3) 0.044(2) 0.060(3) 0.007(2) 0.001(2) -0.017(2)
C3 0.074(3) 0.048(2) 0.062(3) 0.006(2) 0.002(2) -0.009(2)
C4 0.073(3) 0.046(2) 0.045(2) -0.0013(18) 0.004(2) -0.019(2)
C5 0.070(3) 0.040(2) 0.073(3) -0.001(2) 0.007(2) -0.022(2)
C6 0.076(3) 0.041(2) 0.068(3) 0.000(2) 0.007(2) -0.008(2)
C7 0.077(3) 0.057(3) 0.053(3) 0.000(2) 0.009(2) -0.013(2)
C8 0.075(3) 0.056(3) 0.074(3) -0.008(2) 0.024(3) -0.014(2)
C9 0.073(3) 0.060(3) 0.059(3) -0.010(2) 0.021(2) -0.019(3)
C10 0.043(2) 0.053(2) 0.046(2) -0.0008(19) 0.0135(17) -0.0033(19)
C11 0.048(2) 0.045(2) 0.089(3) -0.006(2) 0.003(2) 0.000(2)
C12 0.059(3) 0.049(2) 0.098(4) -0.002(3) 0.000(3) -0.005(2)
C13 0.046(2) 0.063(3) 0.054(2) -0.004(2) 0.0043(19) -0.006(2)
C14 0.055(3) 0.053(2) 0.070(3) -0.001(2) 0.012(2) 0.011(2)
C15 0.053(2) 0.044(2) 0.069(3) -0.007(2) 0.012(2) -0.005(2)
C16 0.063(3) 0.059(3) 0.073(3) 0.000(2) 0.006(2) 0.002(2)
C17 0.065(3) 0.062(3) 0.087(4) -0.005(3) 0.014(3) -0.002(3)
C18 0.051(3) 0.073(3) 0.065(3) -0.007(3) 0.012(2) -0.008(3)
N1 0.068(2) 0.055(2) 0.0465(19) -0.0031(16) 0.0177(17) -0.0117(19)
N2 0.0416(18) 0.0509(19) 0.062(2) -0.0056(16) 0.0159(16) -0.0030(16)
O1 0.076(2) 0.068(2) 0.097(3) -0.0166(19) 0.027(2) -0.0234(18)
O2 0.080(3) 0.063(2) 0.117(3) 0.002(2) -0.002(2) -0.0213(19)
O1W 0.057(2) 0.058(2) 0.087(3) 0.0157(17) 0.004(2) -0.0080(19)
O3 0.0494(18) 0.088(2) 0.106(3) 0.022(2) 0.004(2) 0.0007(19)
O4 0.056(2) 0.078(2) 0.134(3) 0.005(2) 0.012(2) 0.0056(19)
O5 0.0570(19) 0.061(2) 0.144(3) -0.042(2) 0.011(2) 0.0023(17)
O6 0.123(3) 0.086(3) 0.078(2) -0.0029(19) 0.056(2) -0.012(2)
O7 0.150(4) 0.073(2) 0.138(4) -0.002(2) -0.098(3) 0.018(3)
O8 0.103(3) 0.069(2) 0.150(4) 0.002(2) 0.035(3) -0.051(2)
S1 0.0401(5) 0.0360(5) 0.0487(6) 0.0009(4) 0.0038(4) -0.0060(4)

loop_
_atom_type_symbol
_atom_type_description
_atom_type_scat_dispersion_real
_atom_type_scat_dispersion_imag
_atom_type_scat_source
C C 0.0033 0.0016 'International Tables Vol C Tables 4.2.6.8 and 6.1.1.4'
H H 0.0000 0.0000 'International Tables Vol C Tables 4.2.6.8 and 6.1.1.4'
N N 0.0061 0.0033 'International Tables Vol C Tables 4.2.6.8 and 6.1.1.4'
O O 0.0106 0.0060 'International Tables Vol C Tables 4.2.6.8 and 6.1.1.4'
S S 0.1246 0.1234 'International Tables Vol C Tables 4.2.6.8 and 6.1.1.4'

loop_
_geom_angle_atom_site_label_1
_geom_angle_atom_site_label_2
_geom_angle_atom_site_label_3
_geom_angle
C6 C1 C2 120.0(4)
C6 C1 N1 119.5(4)
C2 C1 N1 120.4(4)
C3 C2 C1 119.6(4)
C2 C3 C4 122.0(4)
C3 C4 C5 117.2(4)
C3 C4 C7 119.9(4)
C5 C4 C7 122.9(4)
C6 C5 C4 121.8(4)
C5 C6 C1 119.4(4)
C8 C7 C4 128.7(5)
C7 C8 C9 125.2(5)
O1 C9 O2 123.1(5)
O1 C9 C8 122.6(5)
O2 C9 C8 114.3(4)
C15 C10 C11 120.5(4)
C15 C10 N2 120.4(4)
C11 C10 N2 119.1(4)
C12 C11 C10 119.6(4)
C11 C12 C13 122.0(4)
C14 C13 C12 117.3(4)
C14 C13 C16 124.4(4)
C12 C13 C16 118.3(4)
C13 C14 C15 122.0(4)
C10 C15 C14 118.6(4)
C17 C16 C13 128.5(5)
C16 C17 C18 125.4(5)
O4 C18 O3 123.4(4)
O4 C18 C17 123.6(5)
O3 C18 C17 112.9(4)
O6 S1 O7 113.8(3)
O6 S1 O8 107.1(2)
O7 S1 O8 110.2(3)
O6 S1 O5 108.0(2)
O7 S1 O5 107.8(2)
O8 S1 O5 109.9(2)

loop_
_geom_bond_atom_site_label_1
_geom_bond_atom_site_label_2
_geom_bond_distance
C1 C6 1.382(5)
C1 C2 1.384(6)
C1 N1 1.467(5)
C2 C3 1.369(6)
C3 C4 1.383(6)
C4 C5 1.396(6)
C4 C7 1.453(6)
C5 C6 1.373(6)
C7 C8 1.307(6)
C8 C9 1.477(7)
C9 O1 1.210(5)
C9 O2 1.320(6)
C10 C15 1.373(6)
C10 C11 1.376(5)
C10 N2 1.442(5)
C11 C12 1.359(6)
C12 C13 1.381(6)
C13 C14 1.377(6)
C13 C16 1.464(6)
C14 C15 1.383(6)
C16 C17 1.277(6)
C17 C18 1.480(6)
C18 O4 1.183(5)
C18 O3 1.328(5)
O5 S1 1.451(3)
O6 S1 1.405(3)
O7 S1 1.415(3)
O8 S1 1.440(3)
